data_2231250
loop_
_publ_author_name
'Yang, Qin-wan'
'Shi, Jingu'
'Pang, Tao'

_publ_section_title
;
 1,6-Bis(prop-2-yn-1-yloxy)naphthalene
;
_journal_coeditor_code PK2330
_journal_issue 8
_journal_name_full 'Acta Crystallographica Section E'
_journal_page_first o2054
_journal_paper_doi 10.1107/S1600536811027310
_journal_volume 67
_journal_year 2011
_chemical_formula_iupac 'C16 H12 O2'
_chemical_formula_moiety 'C16 H12 O2'
_chemical_formula_sum 'C16 H12 O2'
_chemical_formula_weight 236.26
_chemical_name_systematic
;
1,6-Bis(prop-2-yn-1-yloxy)naphthalene
;
_space_group_IT_number 14
_symmetry_cell_setting monoclinic
_symmetry_space_group_name_Hall '-P 2ybc'
_symmetry_space_group_name_H-M 'P 1 21/c 1'
_atom_sites_solution_hydrogens geom
_atom_sites_solution_primary direct
_atom_sites_solution_secondary difmap
_audit_creation_method SHELXL-97
_cell_angle_alpha 90.00
_cell_angle_beta 95.459(3)
_cell_angle_gamma 90.00
_cell_formula_units_Z 4
_cell_length_a 5.1472(9)
_cell_length_b 10.3788(19)
_cell_length_c 23.409(4)
_cell_measurement_reflns_used 1759
_cell_measurement_temperature 298(2)
_cell_measurement_theta_max 24.85
_cell_measurement_theta_min 2.63
_cell_volume 1244.9(4)
_computing_cell_refinement 'SAINT (Bruker, 1999)'
_computing_data_collection 'SMART (Bruker, 1997)'
_computing_data_reduction 'SAINT (Bruker, 1999)'
_computing_molecular_graphics 'SHELXTL (Sheldrick, 2008)'
_computing_publication_material 'SHELXTL (Sheldrick, 2008)'
_computing_structure_refinement 'SHELXL97 (Sheldrick, 2008)'
_computing_structure_solution 'SHELXS97 (Sheldrick, 2008)'
_diffrn_ambient_temperature 298(2)
_diffrn_measured_fraction_theta_full 0.997
_diffrn_measured_fraction_theta_max 0.997
_diffrn_measurement_device_type 'Bruker SMART CCD area-detector'
_diffrn_measurement_method '\f and \w'
_diffrn_radiation_monochromator graphite
_diffrn_radiation_source 'fine-focus sealed tube'
_diffrn_radiation_type MoK\a
_diffrn_radiation_wavelength 0.71073
_diffrn_reflns_av_R_equivalents 0.1180
_diffrn_reflns_av_sigmaI/netI 0.0805
_diffrn_reflns_limit_h_max 6
_diffrn_reflns_limit_h_min -6
_diffrn_reflns_limit_k_max 12
_diffrn_reflns_limit_k_min -12
_diffrn_reflns_limit_l_max 28
_diffrn_reflns_limit_l_min -27
_diffrn_reflns_number 7491
_diffrn_reflns_theta_full 25.49
_diffrn_reflns_theta_max 25.49
_diffrn_reflns_theta_min 2.15
_diffrn_standards_number 0
_exptl_absorpt_coefficient_mu 0.082
_exptl_absorpt_correction_type none
_exptl_crystal_colour colorless
_exptl_crystal_density_diffrn 1.261
_exptl_crystal_density_method 'not measured'
_exptl_crystal_description block
_exptl_crystal_F_000 496
_exptl_crystal_size_max 0.16
_exptl_crystal_size_mid 0.12
_exptl_crystal_size_min 0.10
_refine_diff_density_max 0.149
_refine_diff_density_min -0.145
_refine_ls_extinction_method none
_refine_ls_goodness_of_fit_ref 1.019
_refine_ls_hydrogen_treatment constr
_refine_ls_matrix_type full
_refine_ls_number_parameters 163
_refine_ls_number_reflns 2306
_refine_ls_number_restraints 0
_refine_ls_restrained_S_all 1.019
_refine_ls_R_factor_all 0.0761
_refine_ls_R_factor_gt 0.0509
_refine_ls_shift/su_max 0.001
_refine_ls_shift/su_mean 0.000
_refine_ls_structure_factor_coef Fsqd
_refine_ls_weighting_details 'calc w=1/[\s^2^(Fo^2^)+(0.0446P)^2^] where P=(Fo^2^+2Fc^2^)/3'
_refine_ls_weighting_scheme calc
_refine_ls_wR_factor_gt 0.1206
_refine_ls_wR_factor_ref 0.1327
_reflns_number_gt 1636
_reflns_number_total 2306
_reflns_threshold_expression I>2\s(I)
_cod_data_source_file pk2330.cif
_cod_data_source_block I
_cod_original_sg_symbol_H-M 'P 21/c'
_cod_database_code 2231250
_cod_database_fobs_code 2231250

loop_
_symmetry_equiv_pos_as_xyz
'x, y, z'
'-x, y+1/2, -z+1/2'
'-x, -y, -z'
'x, -y-1/2, z-1/2'

loop_
_atom_site_type_symbol
_atom_site_label
_atom_site_fract_x
_atom_site_fract_y
_atom_site_fract_z
_atom_site_U_iso_or_equiv
_atom_site_adp_type
_atom_site_calc_flag
_atom_site_refinement_flags
_atom_site_occupancy
_atom_site_symmetry_multiplicity
C C1 0.6519(3) 0.40676(17) 0.23456(7) 0.0423(4) Uani d . 1 1
C C2 0.8336(3) 0.30562(16) 0.23889(8) 0.0466(5) Uani d . 1 1
H H2 0.8254 0.2419 0.2108 0.056 Uiso calc R 1 1
C C3 1.0218(3) 0.29989(16) 0.28383(8) 0.0449(5) Uani d . 1 1
H H3 1.1412 0.2324 0.2859 0.054 Uiso calc R 1 1
C C4 1.0385(3) 0.39506(15) 0.32738(7) 0.0398(4) Uani d . 1 1
C C5 1.2313(4) 0.39288(17) 0.37514(8) 0.0457(5) Uani d . 1 1
C C6 1.2356(4) 0.48592(18) 0.41649(8) 0.0548(5) Uani d . 1 1
H H6 1.3595 0.4829 0.4481 0.066 Uiso calc R 1 1
C C7 1.0524(4) 0.58592(19) 0.41099(8) 0.0605(6) Uani d . 1 1
H H7 1.0583 0.6494 0.4391 0.073 Uiso calc R 1 1
C C8 0.8668(4) 0.59320(18) 0.36603(8) 0.0532(5) Uani d . 1 1
H H8 0.7474 0.6607 0.3635 0.064 Uiso calc R 1 1
C C9 0.8560(3) 0.49704(16) 0.32270(7) 0.0420(5) Uani d . 1 1
C C10 0.6626(3) 0.50095(16) 0.27556(7) 0.0442(5) Uani d . 1 1
H H10 0.5421 0.5680 0.2724 0.053 Uiso calc R 1 1
C C11 0.2933(4) 0.50677(18) 0.18126(8) 0.0514(5) Uani d . 1 1
H H11A 0.3888 0.5864 0.1775 0.062 Uiso calc R 1 1
H H11B 0.1976 0.5134 0.2149 0.062 Uiso calc R 1 1
C C12 0.1124(4) 0.48650(19) 0.13036(9) 0.0582(6) Uani d . 1 1
C C13 -0.0400(5) 0.4787(2) 0.09085(10) 0.0813(8) Uani d . 1 1
H H13 -0.1625 0.4725 0.0591 0.098 Uiso calc R 1 1
C C14 1.6025(4) 0.2831(2) 0.42217(8) 0.0543(5) Uani d . 1 1
H H14A 1.6820 0.3672 0.4288 0.065 Uiso calc R 1 1
H H14B 1.7370 0.2243 0.4119 0.065 Uiso calc R 1 1
C C15 1.5032(4) 0.23846(19) 0.47507(9) 0.0558(5) Uani d . 1 1
C C16 1.4286(5) 0.2017(2) 0.51684(11) 0.0820(8) Uani d . 1 1
H H16 1.3683 0.1719 0.5506 0.098 Uiso calc R 1 1
O O1 0.4707(2) 0.40117(12) 0.18760(5) 0.0510(4) Uani d . 1 1
O O2 1.4033(2) 0.29188(12) 0.37524(5) 0.0534(4) Uani d . 1 1

loop_
_atom_site_aniso_label
_atom_site_aniso_U_11
_atom_site_aniso_U_22
_atom_site_aniso_U_33
_atom_site_aniso_U_12
_atom_site_aniso_U_13
_atom_site_aniso_U_23
C1 0.0397(10) 0.0445(10) 0.0427(10) -0.0044(8) 0.0047(8) 0.0026(8)
C2 0.0490(11) 0.0427(11) 0.0486(11) -0.0011(9) 0.0073(9) -0.0047(8)
C3 0.0458(11) 0.0389(10) 0.0514(11) 0.0049(8) 0.0111(9) -0.0004(8)
C4 0.0421(10) 0.0377(10) 0.0409(10) -0.0034(8) 0.0102(8) 0.0036(8)
C5 0.0453(10) 0.0441(10) 0.0480(11) 0.0010(9) 0.0069(9) 0.0027(9)
C6 0.0553(12) 0.0552(12) 0.0517(12) 0.0022(10) -0.0063(9) -0.0077(9)
C7 0.0661(13) 0.0500(12) 0.0637(13) 0.0027(10) -0.0027(11) -0.0177(10)
C8 0.0582(12) 0.0405(11) 0.0601(13) 0.0047(9) 0.0025(11) -0.0049(9)
C9 0.0440(11) 0.0375(10) 0.0452(10) -0.0030(8) 0.0078(8) 0.0014(8)
C10 0.0438(11) 0.0374(10) 0.0519(11) 0.0037(8) 0.0070(9) 0.0021(8)
C11 0.0525(12) 0.0435(11) 0.0570(12) -0.0012(9) -0.0004(10) 0.0032(9)
C12 0.0550(13) 0.0540(13) 0.0639(14) -0.0013(10) -0.0029(11) 0.0030(10)
C13 0.0733(16) 0.0845(18) 0.0803(17) -0.0014(13) -0.0239(14) -0.0015(13)
C14 0.0470(11) 0.0582(12) 0.0562(12) 0.0077(9) -0.0033(10) 0.0021(9)
C15 0.0614(13) 0.0526(12) 0.0521(13) 0.0025(10) -0.0008(10) 0.0029(10)
C16 0.0972(19) 0.0841(18) 0.0662(16) 0.0053(15) 0.0150(14) 0.0144(13)
O1 0.0486(7) 0.0505(8) 0.0524(8) 0.0020(6) -0.0027(6) -0.0058(6)
O2 0.0547(8) 0.0556(8) 0.0485(8) 0.0138(6) -0.0022(6) -0.0024(6)

loop_
_atom_type_symbol
_atom_type_description
_atom_type_scat_dispersion_real
_atom_type_scat_dispersion_imag
_atom_type_scat_source
C C 0.0033 0.0016 'International Tables Vol C Tables 4.2.6.8 and 6.1.1.4'
H H 0.0000 0.0000 'International Tables Vol C Tables 4.2.6.8 and 6.1.1.4'
O O 0.0106 0.0060 'International Tables Vol C Tables 4.2.6.8 and 6.1.1.4'

loop_
_geom_angle_atom_site_label_1
_geom_angle_atom_site_label_2
_geom_angle_atom_site_label_3
_geom_angle
C10 C1 O1 124.83(16)
C10 C1 C2 120.12(17)
O1 C1 C2 115.05(15)
C3 C2 C1 120.58(16)
C3 C2 H2 119.7
C1 C2 H2 119.7
C2 C3 C4 121.04(16)
C2 C3 H3 119.5
C4 C3 H3 119.5
C9 C4 C3 118.18(16)
C9 C4 C5 118.81(16)
C3 C4 C5 123.01(16)
C6 C5 O2 124.88(17)
C6 C5 C4 120.59(17)
O2 C5 C4 114.53(15)
C5 C6 C7 119.56(18)
C5 C6 H6 120.2
C7 C6 H6 120.2
C8 C7 C6 122.14(18)
C8 C7 H7 118.9
C6 C7 H7 118.9
C7 C8 C9 119.51(18)
C7 C8 H8 120.2
C9 C8 H8 120.2
C4 C9 C10 119.71(15)
C4 C9 C8 119.37(17)
C10 C9 C8 120.91(16)
C1 C10 C9 120.37(16)
C1 C10 H10 119.8
C9 C10 H10 119.8
O1 C11 C12 109.13(15)
O1 C11 H11A 109.9
C12 C11 H11A 109.9
O1 C11 H11B 109.9
C12 C11 H11B 109.9
H11A C11 H11B 108.3
C13 C12 C11 175.0(2)
C12 C13 H13 180.0
O2 C14 C15 112.83(15)
O2 C14 H14A 109.0
C15 C14 H14A 109.0
O2 C14 H14B 109.0
C15 C14 H14B 109.0
H14A C14 H14B 107.8
C16 C15 C14 178.7(2)
C15 C16 H16 180.0
C1 O1 C11 115.49(13)
C5 O2 C14 117.69(14)

loop_
_geom_bond_atom_site_label_1
_geom_bond_atom_site_label_2
_geom_bond_distance
C1 C10 1.368(2)
C1 O1 1.3732(19)
C1 C2 1.403(2)
C2 C3 1.362(2)
C2 H2 0.9300
C3 C4 1.416(2)
C3 H3 0.9300
C4 C9 1.413(2)
C4 C5 1.423(2)
C5 C6 1.366(2)
C5 O2 1.372(2)
C6 C7 1.400(3)
C6 H6 0.9300
C7 C8 1.354(2)
C7 H7 0.9300
C8 C9 1.420(2)
C8 H8 0.9300
C9 C10 1.415(2)
C10 H10 0.9300
C11 O1 1.425(2)
C11 C12 1.456(3)
C11 H11A 0.9700
C11 H11B 0.9700
C12 C13 1.157(3)
C13 H13 0.9300
C14 O2 1.433(2)
C14 C15 1.459(3)
C14 H14A 0.9700
C14 H14B 0.9700
C15 C16 1.149(3)
C16 H16 0.9300

loop_
_geom_hbond_atom_site_label_D
_geom_hbond_atom_site_label_H
_geom_hbond_atom_site_label_A
_geom_hbond_site_symmetry_A
_geom_hbond_distance_DH
_geom_hbond_distance_HA
_geom_hbond_distance_DA
_geom_hbond_angle_DHA
C11 H11B Cg1 1_455 0.97 2.75 3.602(2) 147
C14 H14A Cg2 1_655 0.97 2.76 3.457(2) 130

loop_
_geom_torsion_atom_site_label_1
_geom_torsion_atom_site_label_2
_geom_torsion_atom_site_label_3
_geom_torsion_atom_site_label_4
_geom_torsion
C10 C1 C2 C3 0.1(3)
O1 C1 C2 C3 -179.48(14)
C1 C2 C3 C4 0.3(3)
C2 C3 C4 C9 -0.6(2)
C2 C3 C4 C5 179.87(15)
C9 C4 C5 C6 1.7(2)
C3 C4 C5 C6 -178.81(17)
C9 C4 C5 O2 -178.55(14)
C3 C4 C5 O2 1.0(2)
O2 C5 C6 C7 178.69(17)
C4 C5 C6 C7 -1.6(3)
C5 C6 C7 C8 0.8(3)
C6 C7 C8 C9 -0.1(3)
C3 C4 C9 C10 0.5(2)
C5 C4 C9 C10 -179.96(15)
C3 C4 C9 C8 179.46(16)
C5 C4 C9 C8 -1.0(2)
C7 C8 C9 C4 0.3(3)
C7 C8 C9 C10 179.20(17)
O1 C1 C10 C9 179.34(14)
C2 C1 C10 C9 -0.2(3)
C4 C9 C10 C1 -0.1(2)
C8 C9 C10 C1 -179.04(17)
C10 C1 O1 C11 3.4(2)
C2 C1 O1 C11 -177.02(14)
C12 C11 O1 C1 -179.26(14)
C6 C5 O2 C14 0.0(3)
C4 C5 O2 C14 -179.77(14)
C15 C14 O2 C5 74.8(2)

loop_
_cod_related_entry_id
_cod_related_entry_database
_cod_related_entry_code
1 ChemSpider 30656868
